data_1550450
loop_
_publ_author_name
'Babor, Martin'
'Nievergelt, Philipp P.'
'\<Cejka, Jan'
'Zvon\'i\<cek, V\'it'
'Spingler, Bernhard'

_publ_section_title
;
 Microbatch under-oil salt screening of organic cations: single-crystal
 growth of active pharmaceutical ingredients
;
_journal_issue 1
_journal_name_full IUCrJ
_journal_page_first 145
_journal_page_last 151
_journal_paper_doi 10.1107/S2052252518017876
_journal_volume 6
_journal_year 2019
_chemical_absolute_configuration rmad
_chemical_formula_moiety 'C10 H16 N O, C5 H6 N O3, H2 O'
_chemical_formula_sum 'C15 H24 N2 O5'
_chemical_formula_weight 312.36
_space_group_crystal_system monoclinic
_space_group_IT_number 4
_space_group_name_Hall 'P 2yb'
_space_group_name_H-M_alt 'P 1 21 1'
_symmetry_space_group_name_Hall 'P 2yb'
_symmetry_space_group_name_H-M 'P 1 21 1'
_atom_sites_solution_hydrogens mixed
_audit_creation_date 2018-08-15
_audit_creation_method
;
Olex2 1.2
(compiled 2018.05.29 svn.r3508 for OlexSys, GUI svn.r5506)
;
_cell_angle_alpha 90
_cell_angle_beta 111.9780(11)
_cell_angle_gamma 90
_cell_formula_units_Z 2
_cell_length_a 11.47377(11)
_cell_length_b 6.14747(5)
_cell_length_c 11.71348(12)
_cell_measurement_reflns_used 12100
_cell_measurement_temperature 159.99(10)
_cell_measurement_theta_max 78.6290
_cell_measurement_theta_min 4.0570
_cell_volume 766.164(14)
_computing_cell_refinement 'CrysAlisPro 1.171.39.46 (Rigaku OD, 2018)'
_computing_data_collection 'CrysAlisPro 1.171.39.46 (Rigaku OD, 2018)'
_computing_data_reduction 'CrysAlisPro 1.171.39.46 (Rigaku OD, 2018)'
_computing_molecular_graphics 'Olex2 (Dolomanov et al., 2009)'
_computing_publication_material 'Olex2 (Dolomanov et al., 2009)'
_computing_structure_refinement 'ShelXL (Sheldrick, 2015)'
_diffrn_ambient_environment N~2~
_diffrn_ambient_temperature 159.99(10)
_diffrn_detector 'CCD plate'
_diffrn_detector_type 'Pilatus 200K'
_diffrn_measured_fraction_theta_full 1.000
_diffrn_measured_fraction_theta_max 0.999
_diffrn_measurement_details
;
List of Runs (angles in degrees, time in seconds):

  # Type    Start    End  Width  t~exp~   \w     \q     \k     \f   Frames
--------------------------------------------------------------------------
  1  \w    143.00 178.00   0.50    2.00    --  107.75  45.00 120.00   70
  2  \w    148.00 177.00   0.50    2.00    --  107.75  57.00  69.33   58
  3  \w    146.00 175.00   0.50    2.00    --  107.75  15.00  30.00   58
  4  \w    143.00 178.00   0.50    2.00    --  107.75  45.00 -30.00   70
  5  \w    144.00 171.00   0.50    2.00    --  107.75  15.00 -90.00   54
  6  \w    142.00 168.00   0.50    2.00    --  107.75  15.00-120.00   52
  7  \w    134.00 170.00   0.50    2.00    --  107.75  45.00-120.00   72
  8  \w    129.00 163.00   0.50    2.00    --  107.75  45.00   0.00   68
  9  \w    128.00 154.00   0.50    2.00    --  107.75  45.00  60.00   52
 10  \w    128.00 167.00   0.50    2.00    --  107.75  40.00  55.22   78
 11  \w    111.00 137.00   0.50    2.00    --  107.75  15.00  30.00   52
 12  \w    108.00 134.00   0.50    2.00    --  107.75  45.00 -30.00   52
 13  \w    100.00 139.00   0.50    2.00    --  107.75  45.00  30.00   78
 14  \w    103.00 131.00   0.50    2.00    --  107.75  45.00  90.00   56
 15  \w    103.00 129.00   0.50    2.00    --  107.75  45.00 120.00   52
 16  \w    103.00 140.00   0.50    2.00    --  107.75  30.00 150.00   74
 17  \w     96.00 132.00   0.50    2.00    --  107.75  30.00 120.00   72
 18  \w     94.00 129.00   0.50    2.00    --  107.75  57.00  69.33   70
 19  \w     94.00 139.00   0.50    2.00    --  107.75  45.00 150.00   90
 20  \w     95.00 121.00   0.50    2.00    --  107.75  45.00  60.00   52
 21  \w     96.00 121.00   0.50    2.00    --  107.75  40.00  55.22   50
 22  \w     62.00  88.00   0.50    2.00    --  107.75 -15.00 150.00   52
 23  \w     36.00 124.00   0.50    0.50    --   50.71  57.00 120.00  176
 24  \w     49.00  75.00   0.50    2.00    --  107.75 -15.00 -30.00   52
 25  \w     74.00 100.00   0.50    2.00    --  107.75 -59.00 -19.47   52
 26  \w     80.00 106.00   0.50    2.00    --  107.75  -8.00-100.61   52
 27  \w     85.00 115.00   0.50    2.00    --  107.75 -15.00-180.00   60
 28  \w     59.00  85.00   0.50    2.00    --  107.75 -54.00-171.92   52
 29  \w     56.00  88.00   0.50    2.00    --  107.75 -54.00-144.42   64
 30  \w     55.00  80.00   0.50    2.00    --  107.75 -54.00 -97.01   50
 31  \w     49.00  85.00   0.50    2.00    --  107.75 -57.00-105.58   72
 32  \w     38.00  76.00   0.50    2.00    --  107.75 -45.00 -60.00   76
 33  \w     43.00  71.00   0.50    2.00    --  107.75 -49.00  18.32   56
 34  \w     36.00  88.00   0.50    2.00    --  107.75 -53.00  44.59  104
 35  \w     37.00  65.00   0.50    2.00    --  107.75 -30.00 -60.00   56
 36  \w     34.00  80.00   0.50    2.00    --  107.75 -50.00  -0.20   92
 37  \w     30.00  64.00   0.50    2.00    --  107.75 -30.00  60.00   68
 38  \w     35.00  90.00   0.50    2.00    --  107.75 -57.00  95.29  110
 39  \w     34.00  78.00   0.50    2.00    --  107.75 -53.00 178.23   88
 40  \w     39.00  88.00   0.50    2.00    --  107.75 -60.00 161.56   98
 41  \w     39.00  68.00   0.50    2.00    --  107.75 -30.00 120.00   58
 42  \w     35.00  61.00   0.50    2.00    --  107.75 -53.00  60.74   52
 43  \w     32.00  67.00   0.50    2.00    --  107.75 -30.00   0.00   70
 44  \w     39.00  65.00   0.50    2.00    --  107.75 -30.00-150.00   52
 45  \w     31.00  65.00   0.50    2.00    --  107.75 -30.00-180.00   68
 46  \w    -22.00  66.00   0.50    0.50    --   50.71 -57.00 -30.00  176
 47  \w    -69.00  -8.00   0.50    2.00    --  -86.25  30.00 120.00  122
 48  \w    -97.00 -70.00   0.50    2.00    --  -86.25 -60.00  73.44   54
 49  \w    -95.00 -70.00   0.50    2.00    --  -86.25 -60.00  61.00   50
 50  \w   -124.00 -36.00   0.50    0.50    --  -50.71 -56.00  80.71  176
 51  \w   -128.00 -39.00   0.50    0.50    --  -50.71 -38.00-120.00  178
 52  \w   -128.00 -39.00   0.50    0.50    --  -50.71 -38.00 120.00  178
 53  \w   -128.00 -39.00   0.50    0.50    --  -50.71 -41.00 176.00  178
 54  \w   -158.00 -70.00   0.50    2.00    --  -86.25 -60.00  25.37  176
 55  \w   -149.00 -72.00   0.50    2.00    --  -86.25 -60.00  35.81  154
 56  \w   -161.00 -73.00   0.50    2.00    --  -86.25 -49.00  88.37  176
 57  \w   -160.00 -72.00   0.50    2.00    --  -86.25 -54.00  38.74  176
;
_diffrn_measurement_device 'four-circle diffractometer'
_diffrn_measurement_device_type 'XtaLAB Synergy, Dualflex, Pilatus 200K'
_diffrn_measurement_method '\w scans'
_diffrn_orient_matrix_type 'CrysAlisPro convention (1999,Acta A55,543-557)'
_diffrn_orient_matrix_UB_11 0.1195062000
_diffrn_orient_matrix_UB_12 -0.0385301000
_diffrn_orient_matrix_UB_13 -0.0275917000
_diffrn_orient_matrix_UB_21 0.0595102000
_diffrn_orient_matrix_UB_22 -0.1240044000
_diffrn_orient_matrix_UB_23 0.1224599000
_diffrn_orient_matrix_UB_31 -0.0559583000
_diffrn_orient_matrix_UB_32 -0.2144269000
_diffrn_orient_matrix_UB_33 -0.0659819000
_diffrn_radiation_monochromator mirror
_diffrn_radiation_probe x-ray
_diffrn_radiation_type CuK\a
_diffrn_radiation_wavelength 1.54184
_diffrn_reflns_av_R_equivalents 0.0235
_diffrn_reflns_av_unetI/netI 0.0191
_diffrn_reflns_Laue_measured_fraction_full 1.000
_diffrn_reflns_Laue_measured_fraction_max 0.999
_diffrn_reflns_limit_h_max 14
_diffrn_reflns_limit_h_min -14
_diffrn_reflns_limit_k_max 7
_diffrn_reflns_limit_k_min -7
_diffrn_reflns_limit_l_max 14
_diffrn_reflns_limit_l_min -14
_diffrn_reflns_number 13893
_diffrn_reflns_point_group_measured_fraction_full 0.999
_diffrn_reflns_point_group_measured_fraction_max 0.986
_diffrn_reflns_theta_full 67.684
_diffrn_reflns_theta_max 78.863
_diffrn_reflns_theta_min 4.070
_diffrn_source 'micro-focus sealed X-ray tube'
_diffrn_source_type 'PhotonJet (Cu) X-ray Source'
_exptl_absorpt_coefficient_mu 0.843
_exptl_absorpt_correction_T_max 1.000
_exptl_absorpt_correction_T_min 0.708
_exptl_absorpt_correction_type gaussian
_exptl_absorpt_process_details
;
CrysAlisPro 1.171.39.46 (Rigaku Oxford Diffraction, 2018)
Numerical absorption correction based on gaussian integration over
   a multifaceted crystal model
Empirical absorption correction using spherical harmonics,
 implemented in SCALE3 ABSPACK scaling algorithm.
;
_exptl_crystal_colour colourless
_exptl_crystal_colour_primary colourless
_exptl_crystal_density_diffrn 1.354
_exptl_crystal_description needle
_exptl_crystal_F_000 336
_exptl_crystal_size_max 0.381
_exptl_crystal_size_mid 0.042
_exptl_crystal_size_min 0.031
_refine_diff_density_max 0.204
_refine_diff_density_min -0.136
_refine_diff_density_rms 0.033
_refine_ls_abs_structure_details
;
 Flack x determined using 1425 quotients [(I+)-(I-)]/[(I+)+(I-)]
 (Parsons, Flack and Wagner, Acta Cryst. B69 (2013) 249-259).
;
_refine_ls_abs_structure_Flack 0.03(5)
_refine_ls_extinction_method none
_refine_ls_goodness_of_fit_ref 1.044
_refine_ls_hydrogen_treatment constr
_refine_ls_matrix_type full
_refine_ls_number_parameters 205
_refine_ls_number_reflns 3268
_refine_ls_number_restraints 1
_refine_ls_restrained_S_all 1.044
_refine_ls_R_factor_all 0.0249
_refine_ls_R_factor_gt 0.0246
_refine_ls_shift/su_max 0.000
_refine_ls_shift/su_mean 0.000
_refine_ls_structure_factor_coef Fsqd
_refine_ls_weighting_details 'w=1/[\s^2^(Fo^2^)+(0.0385P)^2^+0.1159P] where P=(Fo^2^+2Fc^2^)/3'
_refine_ls_weighting_scheme calc
_refine_ls_wR_factor_gt 0.0655
_refine_ls_wR_factor_ref 0.0656
_reflns_Friedel_coverage 0.802
_reflns_Friedel_fraction_full 0.997
_reflns_Friedel_fraction_max 0.970
_reflns_number_gt 3223
_reflns_number_total 3268
_reflns_threshold_expression 'I > 2\s(I)'
_cod_data_source_file lt5016.cif
_cod_data_source_block pn180815_uo_eph_1_180814_pyrolidcarbox
_cod_original_cell_volume 766.163(14)
_cod_database_code 1550450
_shelx_shelxl_version_number 2014/7
_chemical_oxdiff_formula 'C15 H25 N2 O5'
_shelx_space_group_comment
;
The symmetry employed for this shelxl refinement is uniquely defined
by the following loop, which should always be used as a source of
symmetry information in preference to the above space-group names.
They are only intended as comments.
;
_reflns_odcompleteness_completeness 99.07
_reflns_odcompleteness_iscentric 1
_reflns_odcompleteness_theta 79.66
_olex2_refinement_description
;
1. Fixed Uiso
 At 1.2 times of:
  All C(H) groups, All C(H,H) groups, All N(H) groups, All N(H,H) groups
 At 1.5 times of:
  All C(H,H,H) groups, All O(H) groups, All O(H,H) groups
2.a Free rotating group:
 O5(H5A,H5B)
2.b Ternary CH refined with riding coordinates:
 C1(H1C), C2(H2), C12(H12)
2.c Secondary CH2 refined with riding coordinates:
 N1(H1A,H1B), C13(H13A,H13B), C14(H14A,H14B)
2.d Aromatic/amide H refined with riding coordinates:
 N2(H2A), C6(H6), C7(H7), C8(H8), C9(H9), C10(H10)
2.e Idealised Me refined as rotating group:
 C3(H3A,H3B,H3C), C4(H4A,H4B,H4C)
2.f Idealised tetrahedral OH refined as rotating group:
 O1(H1)
;
_olex2_submission_special_instructions 'No special instructions were received'
_oxdiff_exptl_absorpt_empirical_details
;
Empirical correction (ABSPACK) includes:
- Absorption correction using spherical harmonics
- Frame scaling
;
_oxdiff_exptl_absorpt_empirical_full_max 1.361
_oxdiff_exptl_absorpt_empirical_full_min 0.788

loop_
_space_group_symop_operation_xyz
'x, y, z'
'-x, y+1/2, -z'

loop_
_atom_site_label
_atom_site_type_symbol
_atom_site_fract_x
_atom_site_fract_y
_atom_site_fract_z
_atom_site_U_iso_or_equiv
_atom_site_adp_type
_atom_site_occupancy
_atom_site_site_symmetry_order
_atom_site_calc_flag
_atom_site_refinement_flags_posn
O1 O 0.36233(10) 0.63183(19) 0.82268(10) 0.0217(2) Uani 1 1 d .
H1 H 0.3939 0.5443 0.7872 0.033 Uiso 1 1 calc GR
O2 O 0.45666(11) 0.3683(2) 0.70244(10) 0.0306(3) Uani 1 1 d .
O3 O 0.57405(10) 0.21348(19) 0.88122(9) 0.0196(2) Uani 1 1 d .
O4 O 0.86010(11) -0.2218(2) 0.83263(11) 0.0256(3) Uani 1 1 d .
O5 O 1.02189(12) -0.1350(2) 1.07667(11) 0.0293(3) Uani 1 1 d .
H5A H 1.0501 -0.0085 1.1011 0.044 Uiso 1 1 d G
H5B H 0.9727 -0.1295 1.0016 0.044 Uiso 1 1 d G
N1 N 0.36998(11) 1.0452(2) 0.93810(11) 0.0156(2) Uani 1 1 d .
H1A H 0.3950 0.9283 0.9891 0.019 Uiso 1 1 calc R
H1B H 0.4371 1.0910 0.9210 0.019 Uiso 1 1 calc R
N2 N 0.76034(11) 0.1063(2) 0.79509(12) 0.0187(3) Uani 1 1 d .
H2A H 0.8178 0.1761 0.8558 0.022 Uiso 1 1 calc R
C1 C 0.32586(13) 0.8239(2) 0.75197(13) 0.0164(3) Uani 1 1 d .
H1C H 0.4032 0.8957 0.7498 0.020 Uiso 1 1 calc R
C2 C 0.26721(13) 0.9748(2) 0.81993(13) 0.0158(3) Uani 1 1 d .
H2 H 0.2334 1.1065 0.7679 0.019 Uiso 1 1 calc R
C3 C 0.16114(13) 0.8683(3) 0.84745(14) 0.0214(3) Uani 1 1 d .
H3A H 0.1955 0.7539 0.9092 0.032 Uiso 1 1 calc GR
H3B H 0.1006 0.8045 0.7718 0.032 Uiso 1 1 calc GR
H3C H 0.1188 0.9779 0.8790 0.032 Uiso 1 1 calc GR
C4 C 0.33182(15) 1.2229(3) 1.00359(15) 0.0235(3) Uani 1 1 d .
H4A H 0.3077 1.3517 0.9506 0.035 Uiso 1 1 calc GR
H4B H 0.4024 1.2593 1.0797 0.035 Uiso 1 1 calc GR
H4C H 0.2603 1.1744 1.0235 0.035 Uiso 1 1 calc GR
C5 C 0.23581(13) 0.7874(2) 0.62021(13) 0.0164(3) Uani 1 1 d .
C6 C 0.21765(14) 0.9537(2) 0.53407(14) 0.0190(3) Uani 1 1 d .
H6 H 0.2617 1.0872 0.5584 0.023 Uiso 1 1 calc R
C7 C 0.13549(15) 0.9251(3) 0.41288(14) 0.0216(3) Uani 1 1 d .
H7 H 0.1230 1.0393 0.3549 0.026 Uiso 1 1 calc R
C8 C 0.07161(14) 0.7291(3) 0.37662(14) 0.0229(3) Uani 1 1 d .
H8 H 0.0164 0.7087 0.2936 0.027 Uiso 1 1 calc R
C9 C 0.08861(14) 0.5641(3) 0.46157(14) 0.0235(3) Uani 1 1 d .
H9 H 0.0444 0.4308 0.4370 0.028 Uiso 1 1 calc R
C10 C 0.17063(14) 0.5929(3) 0.58338(14) 0.0203(3) Uani 1 1 d .
H10 H 0.1820 0.4791 0.6414 0.024 Uiso 1 1 calc R
C11 C 0.55185(13) 0.2692(2) 0.77137(13) 0.0168(3) Uani 1 1 d .
C12 C 0.64694(13) 0.2113(3) 0.71199(13) 0.0176(3) Uani 1 1 d .
H12 H 0.6706 0.3467 0.6785 0.021 Uiso 1 1 calc R
C13 C 0.59343(14) 0.0436(3) 0.60660(14) 0.0222(3) Uani 1 1 d .
H13A H 0.5008 0.0339 0.5791 0.027 Uiso 1 1 calc R
H13B H 0.6157 0.0835 0.5354 0.027 Uiso 1 1 calc R
C14 C 0.65528(14) -0.1711(3) 0.66342(15) 0.0231(3) Uani 1 1 d .
H14A H 0.5981 -0.2592 0.6904 0.028 Uiso 1 1 calc R
H14B H 0.6790 -0.2566 0.6038 0.028 Uiso 1 1 calc R
C15 C 0.77080(14) -0.1031(3) 0.77253(13) 0.0179(3) Uani 1 1 d .

loop_
_atom_site_aniso_label
_atom_site_aniso_U_11
_atom_site_aniso_U_22
_atom_site_aniso_U_33
_atom_site_aniso_U_23
_atom_site_aniso_U_13
_atom_site_aniso_U_12
O1 0.0274(5) 0.0199(5) 0.0175(5) 0.0016(4) 0.0082(4) 0.0087(4)
O2 0.0307(6) 0.0397(7) 0.0218(5) 0.0037(5) 0.0101(5) 0.0189(5)
O3 0.0226(5) 0.0205(5) 0.0175(5) -0.0005(4) 0.0096(4) -0.0002(4)
O4 0.0234(5) 0.0267(6) 0.0241(5) 0.0031(5) 0.0059(4) 0.0091(4)
O5 0.0337(6) 0.0237(6) 0.0238(6) 0.0033(5) 0.0031(5) 0.0028(5)
N1 0.0167(5) 0.0161(6) 0.0147(5) -0.0001(4) 0.0067(4) 0.0007(4)
N2 0.0157(5) 0.0194(7) 0.0200(6) -0.0034(5) 0.0055(5) 0.0001(5)
C1 0.0166(6) 0.0176(7) 0.0159(6) -0.0002(5) 0.0070(5) 0.0010(5)
C2 0.0163(6) 0.0166(7) 0.0140(6) 0.0000(5) 0.0050(5) 0.0017(5)
C3 0.0166(6) 0.0279(8) 0.0210(7) -0.0006(6) 0.0086(5) 0.0002(6)
C4 0.0267(7) 0.0229(8) 0.0223(7) -0.0065(6) 0.0109(6) 0.0011(6)
C5 0.0154(6) 0.0199(7) 0.0153(6) -0.0011(5) 0.0073(5) 0.0006(5)
C6 0.0203(7) 0.0201(7) 0.0187(7) 0.0000(6) 0.0099(6) -0.0020(6)
C7 0.0215(7) 0.0266(8) 0.0179(7) 0.0039(6) 0.0088(6) 0.0018(6)
C8 0.0184(7) 0.0333(9) 0.0160(7) -0.0038(6) 0.0055(5) -0.0010(6)
C9 0.0218(7) 0.0250(8) 0.0232(7) -0.0058(6) 0.0080(6) -0.0042(6)
C10 0.0222(7) 0.0193(8) 0.0198(7) 0.0006(6) 0.0082(6) -0.0021(5)
C11 0.0196(6) 0.0152(7) 0.0167(6) -0.0020(5) 0.0081(5) 0.0007(5)
C12 0.0192(6) 0.0174(6) 0.0179(6) 0.0019(5) 0.0089(5) 0.0022(5)
C13 0.0231(7) 0.0271(8) 0.0151(7) -0.0009(6) 0.0057(5) 0.0076(6)
C14 0.0213(7) 0.0211(8) 0.0241(7) -0.0051(6) 0.0052(6) 0.0023(6)
C15 0.0188(7) 0.0201(7) 0.0169(6) 0.0012(5) 0.0091(5) 0.0020(5)

loop_
_atom_type_symbol
_atom_type_description
_atom_type_scat_dispersion_real
_atom_type_scat_dispersion_imag
_atom_type_scat_source
C C 0.0181 0.0091 'International Tables Vol C Tables 4.2.6.8 and 6.1.1.4'
H H 0.0000 0.0000 'International Tables Vol C Tables 4.2.6.8 and 6.1.1.4'
N N 0.0311 0.0180 'International Tables Vol C Tables 4.2.6.8 and 6.1.1.4'
O O 0.0492 0.0322 'International Tables Vol C Tables 4.2.6.8 and 6.1.1.4'

loop_
_exptl_crystal_face_index_h
_exptl_crystal_face_index_k
_exptl_crystal_face_index_l
_exptl_crystal_face_perp_dist
-3 0 -5 0.0222
0 -4 0 0.1919
-1 4 -1 0.1804
-2 0 8 0.0153
2 0 -8 0.0226
3 3 -6 0.1244
6 0 -6 0.0133
-6 0 6 0.0181
-5 -3 1 0.1463
1 -3 -5 0.1483
7 0 -4 0.0067
3 0 5 0.0166

loop_
_geom_angle_atom_site_label_1
_geom_angle_atom_site_label_2
_geom_angle_atom_site_label_3
_geom_angle
C1 O1 H1 109.5
H5A O5 H5B 109.5
H1A N1 H1B 107.7
C2 N1 H1A 108.8
C2 N1 H1B 108.8
C4 N1 H1A 108.8
C4 N1 H1B 108.8
C4 N1 C2 113.79(11)
C12 N2 H2A 122.5
C15 N2 H2A 122.5
C15 N2 C12 114.99(13)
O1 C1 H1C 108.2
O1 C1 C2 107.02(11)
O1 C1 C5 114.32(12)
C2 C1 H1C 108.2
C5 C1 H1C 108.2
C5 C1 C2 110.69(11)
N1 C2 C1 107.83(11)
N1 C2 H2 108.6
N1 C2 C3 110.03(11)
C1 C2 H2 108.6
C3 C2 C1 113.07(12)
C3 C2 H2 108.6
C2 C3 H3A 109.5
C2 C3 H3B 109.5
C2 C3 H3C 109.5
H3A C3 H3B 109.5
H3A C3 H3C 109.5
H3B C3 H3C 109.5
N1 C4 H4A 109.5
N1 C4 H4B 109.5
N1 C4 H4C 109.5
H4A C4 H4B 109.5
H4A C4 H4C 109.5
H4B C4 H4C 109.5
C6 C5 C1 119.14(14)
C10 C5 C1 121.65(13)
C10 C5 C6 119.20(13)
C5 C6 H6 119.8
C7 C6 C5 120.40(14)
C7 C6 H6 119.8
C6 C7 H7 120.0
C6 C7 C8 119.96(14)
C8 C7 H7 120.0
C7 C8 H8 120.0
C9 C8 C7 119.95(14)
C9 C8 H8 120.0
C8 C9 H9 119.9
C8 C9 C10 120.13(15)
C10 C9 H9 119.9
C5 C10 C9 120.34(14)
C5 C10 H10 119.8
C9 C10 H10 119.8
O2 C11 O3 125.89(13)
O2 C11 C12 114.68(13)
O3 C11 C12 119.42(13)
N2 C12 C11 114.13(12)
N2 C12 H12 109.1
N2 C12 C13 103.12(12)
C11 C12 H12 109.1
C11 C12 C13 112.20(12)
C13 C12 H12 109.1
C12 C13 H13A 110.9
C12 C13 H13B 110.9
H13A C13 H13B 108.9
C14 C13 C12 104.29(12)
C14 C13 H13A 110.9
C14 C13 H13B 110.9
C13 C14 H14A 110.9
C13 C14 H14B 110.9
H14A C14 H14B 108.9
C15 C14 C13 104.26(13)
C15 C14 H14A 110.9
C15 C14 H14B 110.9
O4 C15 N2 125.04(15)
O4 C15 C14 126.35(15)
N2 C15 C14 108.61(13)

loop_
_geom_bond_atom_site_label_1
_geom_bond_atom_site_label_2
_geom_bond_distance
O1 H1 0.8400
O1 C1 1.4127(18)
O2 C11 1.2471(19)
O3 C11 1.2621(18)
O4 C15 1.2401(19)
O5 H5A 0.8503
O5 H5B 0.8496
N1 H1A 0.9100
N1 H1B 0.9100
N1 C2 1.5073(18)
N1 C4 1.4914(19)
N2 H2A 0.8800
N2 C12 1.4522(19)
N2 C15 1.329(2)
C1 H1C 1.0000
C1 C2 1.5324(19)
C1 C5 1.5187(19)
C2 H2 1.0000
C2 C3 1.519(2)
C3 H3A 0.9800
C3 H3B 0.9800
C3 H3C 0.9800
C4 H4A 0.9800
C4 H4B 0.9800
C4 H4C 0.9800
C5 C6 1.396(2)
C5 C10 1.390(2)
C6 H6 0.9500
C6 C7 1.390(2)
C7 H7 0.9500
C7 C8 1.392(2)
C8 H8 0.9500
C8 C9 1.383(2)
C9 H9 0.9500
C9 C10 1.396(2)
C10 H10 0.9500
C11 C12 1.5391(19)
C12 H12 1.0000
C12 C13 1.548(2)
C13 H13A 0.9900
C13 H13B 0.9900
C13 C14 1.528(2)
C14 H14A 0.9900
C14 H14B 0.9900
C14 C15 1.515(2)

loop_
_geom_torsion_atom_site_label_1
_geom_torsion_atom_site_label_2
_geom_torsion_atom_site_label_3
_geom_torsion_atom_site_label_4
_geom_torsion
O1 C1 C2 N1 67.64(14)
O1 C1 C2 C3 -54.23(15)
O1 C1 C5 C6 -164.37(12)
O1 C1 C5 C10 15.91(19)
O2 C11 C12 N2 176.92(14)
O2 C11 C12 C13 -66.24(18)
O3 C11 C12 N2 -3.8(2)
O3 C11 C12 C13 113.00(15)
N2 C12 C13 C14 20.25(15)
C1 C5 C6 C7 -179.80(13)
C1 C5 C10 C9 -179.92(13)
C2 C1 C5 C6 74.69(16)
C2 C1 C5 C10 -105.03(15)
C4 N1 C2 C1 169.88(12)
C4 N1 C2 C3 -66.38(16)
C5 C1 C2 N1 -167.18(11)
C5 C1 C2 C3 70.95(15)
C5 C6 C7 C8 -0.6(2)
C6 C5 C10 C9 0.4(2)
C6 C7 C8 C9 0.9(2)
C7 C8 C9 C10 -0.6(2)
C8 C9 C10 C5 0.0(2)
C10 C5 C6 C7 -0.1(2)
C11 C12 C13 C14 -103.01(14)
C12 N2 C15 O4 -179.94(14)
C12 N2 C15 C14 -0.81(17)
C12 C13 C14 C15 -20.88(15)
C13 C14 C15 O4 -166.74(15)
C13 C14 C15 N2 14.15(16)
C15 N2 C12 C11 109.32(15)
C15 N2 C12 C13 -12.66(16)

loop_
_exptl_oxdiff_crystal_face_indexfrac_h
_exptl_oxdiff_crystal_face_indexfrac_k
_exptl_oxdiff_crystal_face_indexfrac_l
_exptl_oxdiff_crystal_face_x
_exptl_oxdiff_crystal_face_y
_exptl_oxdiff_crystal_face_z
-2.9944 0.0012 -4.9994 -0.2200 -0.7906 0.4972
-0.0103 -3.9997 0.0117 0.1525 0.4968 0.8574
-0.9883 4.0002 -1.0119 -0.2443 -0.6788 -0.7357
-2.0046 0.0021 7.9942 -0.4602 0.8594 -0.4158
2.0046 -0.0021 -7.9942 0.4602 -0.8594 0.4158
3.0102 2.9973 -6.0034 0.4099 -0.9277 -0.4150
6.0006 -0.0043 -5.9925 0.8826 -0.3762 0.0605
-6.0006 0.0043 5.9925 -0.8826 0.3762 -0.0605
-5.0053 -2.9967 1.0047 -0.5104 0.1968 0.8564
0.9953 -3.0009 -4.9877 0.3722 -0.1794 0.9169
6.9985 -0.0046 -3.9929 0.9467 -0.0719 -0.1272
2.9944 -0.0012 4.9994 0.2200 0.7906 -0.4972
